data_4003250
loop_
_publ_author_name
'Zheng, Xiaoxin'
'Liu, Yang'
'Liu, Guangfeng'
'Liu, Jie'
'Ye, Xin'
'Han, Quanxiang'
'Ge, Chao'
'Tao, Xutang'

_publ_section_title
;
 Crystalline Mixed Halide Halobismuthates and Their Induced Second
 Harmonic Generation
;
_journal_issue 12
_journal_name_full 'Chemistry of Materials'
_journal_page_first 4421
_journal_paper_doi 10.1021/acs.chemmater.6b01622
_journal_volume 28
_journal_year 2016
_chemical_formula_moiety 'Bi Br5.08 Cl0.92, 3(C4 H12 N)'
_chemical_formula_sum 'C12 H36 Bi Br5.08 Cl0.92 N3'
_chemical_formula_weight 866.42
_space_group_IT_number 161
_space_group_name_Hall 'R 3 -2"c'
_space_group_name_H-M_alt 'R 3 c :H'
_symmetry_cell_setting trigonal
_symmetry_space_group_name_Hall 'R 3 -2"c'
_symmetry_space_group_name_H-M 'R 3 c :H'
_atom_sites_solution_hydrogens geom
_atom_sites_solution_primary direct
_atom_sites_solution_secondary difmap
_audit_creation_method SHELXL-97
_cell_angle_alpha 90.000(5)
_cell_angle_beta 90.000(5)
_cell_angle_gamma 120.000(5)
_cell_formula_units_Z 6
_cell_length_a 15.076(5)
_cell_length_b 15.076(5)
_cell_length_c 19.631(5)
_cell_measurement_reflns_used 4767
_cell_measurement_temperature 100(2)
_cell_measurement_theta_max 27.68
_cell_measurement_theta_min 2.60
_cell_volume 3864(2)
_computing_structure_refinement 'SHELXL-97 (Sheldrick, 1997)'
_computing_structure_solution 'SHELXS-97 (Sheldrick, 1990)'
_diffrn_ambient_temperature 100(2)
_diffrn_measured_fraction_theta_full 0.991
_diffrn_measured_fraction_theta_max 0.991
_diffrn_measurement_device_type 'Bruker APEX-II CCD'
_diffrn_measurement_method '\f and \w scans'
_diffrn_radiation_monochromator graphite
_diffrn_radiation_source 'fine-focus sealed tube'
_diffrn_radiation_type MoK\a
_diffrn_radiation_wavelength 0.71069
_diffrn_reflns_av_R_equivalents 0.0436
_diffrn_reflns_av_sigmaI/netI 0.0370
_diffrn_reflns_limit_h_max 19
_diffrn_reflns_limit_h_min -20
_diffrn_reflns_limit_k_max 20
_diffrn_reflns_limit_k_min -19
_diffrn_reflns_limit_l_max 25
_diffrn_reflns_limit_l_min -25
_diffrn_reflns_number 14287
_diffrn_reflns_theta_full 28.31
_diffrn_reflns_theta_max 28.31
_diffrn_reflns_theta_min 2.60
_exptl_absorpt_coefficient_mu 14.704
_exptl_absorpt_correction_T_max 0.3210
_exptl_absorpt_correction_T_min 0.1570
_exptl_absorpt_correction_type multi-scan
_exptl_crystal_colour colourless
_exptl_crystal_density_diffrn 2.234
_exptl_crystal_density_method 'not measured'
_exptl_crystal_description bulk
_exptl_crystal_F_000 2424
_exptl_crystal_size_max 0.20
_exptl_crystal_size_mid 0.20
_exptl_crystal_size_min 0.10
_refine_diff_density_max 0.903
_refine_diff_density_min -0.502
_refine_diff_density_rms 0.102
_refine_ls_abs_structure_details 'Flack H D (1983), Acta Cryst. A39, 876-881'
_refine_ls_abs_structure_Flack -0.019(7)
_refine_ls_extinction_method none
_refine_ls_goodness_of_fit_ref 0.969
_refine_ls_hydrogen_treatment mixed
_refine_ls_matrix_type full
_refine_ls_number_parameters 71
_refine_ls_number_reflns 2090
_refine_ls_number_restraints 1
_refine_ls_restrained_S_all 0.969
_refine_ls_R_factor_all 0.0213
_refine_ls_R_factor_gt 0.0186
_refine_ls_shift/su_max 0.001
_refine_ls_shift/su_mean 0.000
_refine_ls_structure_factor_coef Fsqd
_refine_ls_weighting_details 'calc w=1/[\s^2^(Fo^2^)+(0.0000P)^2^+0.0000P] where P=(Fo^2^+2Fc^2^)/3'
_refine_ls_weighting_scheme calc
_refine_ls_wR_factor_gt 0.0332
_refine_ls_wR_factor_ref 0.0338
_reflns_number_gt 1996
_reflns_number_total 2090
_reflns_threshold_expression >2sigma(I)
_cod_data_source_file cm6b01622_si_002.cif
_cod_data_source_block No.5
_cod_original_sg_symbol_H-M 'R 3 c'
_cod_database_code 4003250

loop_
_symmetry_equiv_pos_as_xyz
'x, y, z'
'-y, x-y, z'
'-x+y, -x, z'
'-x+y, y, z+1/2'
'x, x-y, z+1/2'
'-y, -x, z+1/2'
'x+2/3, y+1/3, z+1/3'
'-y+2/3, x-y+1/3, z+1/3'
'-x+y+2/3, -x+1/3, z+1/3'
'-x+y+2/3, y+1/3, z+5/6'
'x+2/3, x-y+1/3, z+5/6'
'-y+2/3, -x+1/3, z+5/6'
'x+1/3, y+2/3, z+2/3'
'-y+1/3, x-y+2/3, z+2/3'
'-x+y+1/3, -x+2/3, z+2/3'
'-x+y+1/3, y+2/3, z+7/6'
'x+1/3, x-y+2/3, z+7/6'
'-y+1/3, -x+2/3, z+7/6'

loop_
_atom_site_label
_atom_site_type_symbol
_atom_site_fract_x
_atom_site_fract_y
_atom_site_fract_z
_atom_site_U_iso_or_equiv
_atom_site_adp_type
_atom_site_occupancy
_atom_site_symmetry_multiplicity
_atom_site_calc_flag
_atom_site_refinement_flags
Bi1 Bi 1.0000 1.0000 0.26613(2) 0.01074(6) Uani 1 3 d S
Br1 Br 0.85967(3) 0.83890(3) 0.189045(17) 0.01714(14) Uani 0.931(3) 1 d P
Cl1 Cl 0.85967(3) 0.83890(3) 0.189045(17) 0.01714(14) Uani 0.069(3) 1 d P
Br2 Br 0.99421(3) 0.83689(3) 0.35412(2) 0.01578(16) Uani 0.762(3) 1 d P
Cl2 Cl 0.99421(3) 0.83689(3) 0.35412(2) 0.01578(16) Uani 0.238(3) 1 d P
C8 C 0.9498(3) 0.6489(3) 0.1842(2) 0.0208(9) Uani 1 1 d .
H8A H 0.9248 0.6777 0.1501 0.025 Uiso 1 1 calc R
H8B H 0.9378 0.5833 0.1675 0.025 Uiso 1 1 calc R
N2 N 0.8911(2) 0.6328(2) 0.24866(15) 0.0170(7) Uani 1 1 d .
H2A H 0.9090 0.6944 0.2666 0.020 Uiso 1 1 calc R
H2B H 0.8240 0.6018 0.2384 0.020 Uiso 1 1 calc R
C3 C 0.9065(3) 0.5710(3) 0.30102(19) 0.0206(9) Uani 1 1 d .
H3A H 0.9740 0.6113 0.3210 0.025 Uiso 1 1 calc R
H3B H 0.9030 0.5113 0.2797 0.025 Uiso 1 1 calc R
C6 C 1.0631(3) 0.7192(3) 0.1935(2) 0.0246(9) Uani 1 1 d .
H6A H 1.0758 0.7855 0.2076 0.037 Uiso 1 1 calc R
H6B H 1.0977 0.7254 0.1512 0.037 Uiso 1 1 calc R
H6C H 1.0882 0.6916 0.2277 0.037 Uiso 1 1 calc R
C7 C 0.8258(3) 0.5368(3) 0.3567(2) 0.0244(9) Uani 1 1 d .
H7A H 0.8305 0.5958 0.3787 0.037 Uiso 1 1 calc R
H7B H 0.8371 0.4963 0.3896 0.037 Uiso 1 1 calc R
H7C H 0.7590 0.4966 0.3370 0.037 Uiso 1 1 calc R

loop_
_atom_site_aniso_label
_atom_site_aniso_U_11
_atom_site_aniso_U_22
_atom_site_aniso_U_33
_atom_site_aniso_U_23
_atom_site_aniso_U_13
_atom_site_aniso_U_12
Bi1 0.01065(7) 0.01065(7) 0.01091(10) 0.000 0.000 0.00533(4)
Br1 0.0160(2) 0.0166(2) 0.0178(2) -0.00399(18) -0.00565(17) 0.00737(19)
Cl1 0.0160(2) 0.0166(2) 0.0178(2) -0.00399(18) -0.00565(17) 0.00737(19)
Br2 0.0158(3) 0.0134(2) 0.0164(3) 0.00123(19) -0.00270(18) 0.00607(19)
Cl2 0.0158(3) 0.0134(2) 0.0164(3) 0.00123(19) -0.00270(18) 0.00607(19)
C8 0.028(2) 0.020(2) 0.0152(18) 0.0029(18) 0.001(2) 0.0129(19)
N2 0.0165(17) 0.0157(16) 0.0196(18) -0.0005(14) 0.0001(13) 0.0087(14)
C3 0.021(2) 0.025(2) 0.020(2) 0.0007(18) -0.0035(17) 0.0152(18)
C6 0.022(2) 0.024(2) 0.027(2) -0.0004(19) 0.0053(19) 0.0101(18)
C7 0.023(2) 0.027(2) 0.022(2) 0.005(2) -0.0007(17) 0.0127(19)

loop_
_atom_type_symbol
_atom_type_description
_atom_type_scat_dispersion_real
_atom_type_scat_dispersion_imag
_atom_type_scat_source
C C 0.0033 0.0016 'International Tables Vol C Tables 4.2.6.8 and 6.1.1.4'
H H 0.0000 0.0000 'International Tables Vol C Tables 4.2.6.8 and 6.1.1.4'
N N 0.0061 0.0033 'International Tables Vol C Tables 4.2.6.8 and 6.1.1.4'
Cl Cl 0.1484 0.1585 'International Tables Vol C Tables 4.2.6.8 and 6.1.1.4'
Br Br -0.2901 2.4595 'International Tables Vol C Tables 4.2.6.8 and 6.1.1.4'
Bi Bi -4.1077 10.2566 'International Tables Vol C Tables 4.2.6.8 and 6.1.1.4'

loop_
_geom_angle_atom_site_label_1
_geom_angle_atom_site_label_2
_geom_angle_atom_site_label_3
_geom_angle
_geom_angle_site_symmetry_1
_geom_angle_site_symmetry_3
Br1 Bi1 Cl1 92.50(2) . 3_675
Br1 Bi1 Br1 92.50(2) . 3_675
Cl1 Bi1 Br1 0.00(2) 3_675 3_675
Br1 Bi1 Cl1 92.50(2) . 2_765
Cl1 Bi1 Cl1 92.50(2) 3_675 2_765
Br1 Bi1 Cl1 92.50(2) 3_675 2_765
Br1 Bi1 Br1 92.50(2) . 2_765
Cl1 Bi1 Br1 92.50(2) 3_675 2_765
Br1 Bi1 Br1 92.50(2) 3_675 2_765
Cl1 Bi1 Br1 0.00(2) 2_765 2_765
Br1 Bi1 Cl2 172.618(13) . 2_765
Cl1 Bi1 Cl2 94.194(19) 3_675 2_765
Br1 Bi1 Cl2 94.194(19) 3_675 2_765
Cl1 Bi1 Cl2 84.11(2) 2_765 2_765
Br1 Bi1 Cl2 84.11(2) 2_765 2_765
Br1 Bi1 Br2 172.618(13) . 2_765
Cl1 Bi1 Br2 94.194(19) 3_675 2_765
Br1 Bi1 Br2 94.194(19) 3_675 2_765
Cl1 Bi1 Br2 84.11(2) 2_765 2_765
Br1 Bi1 Br2 84.11(2) 2_765 2_765
Cl2 Bi1 Br2 0.00(2) 2_765 2_765
Br1 Bi1 Cl2 94.194(19) . 3_675
Cl1 Bi1 Cl2 84.11(2) 3_675 3_675
Br1 Bi1 Cl2 84.11(2) 3_675 3_675
Cl1 Bi1 Cl2 172.618(13) 2_765 3_675
Br1 Bi1 Cl2 172.618(13) 2_765 3_675
Cl2 Bi1 Cl2 89.58(2) 2_765 3_675
Br2 Bi1 Cl2 89.58(2) 2_765 3_675
Br1 Bi1 Br2 94.194(19) . 3_675
Cl1 Bi1 Br2 84.11(2) 3_675 3_675
Br1 Bi1 Br2 84.11(2) 3_675 3_675
Cl1 Bi1 Br2 172.618(13) 2_765 3_675
Br1 Bi1 Br2 172.618(13) 2_765 3_675
Cl2 Bi1 Br2 89.58(2) 2_765 3_675
Br2 Bi1 Br2 89.58(2) 2_765 3_675
Cl2 Bi1 Br2 0.000(12) 3_675 3_675
Br1 Bi1 Br2 84.11(2) . .
Cl1 Bi1 Br2 172.618(13) 3_675 .
Br1 Bi1 Br2 172.618(13) 3_675 .
Cl1 Bi1 Br2 94.194(19) 2_765 .
Br1 Bi1 Br2 94.194(19) 2_765 .
Cl2 Bi1 Br2 89.58(2) 2_765 .
Br2 Bi1 Br2 89.58(2) 2_765 .
Cl2 Bi1 Br2 89.58(2) 3_675 .
Br2 Bi1 Br2 89.58(2) 3_675 .
N2 C8 C6 112.6(3) . .
C3 N2 C8 115.1(3) . .
N2 C3 C7 111.2(3) . .

loop_
_geom_bond_atom_site_label_1
_geom_bond_atom_site_label_2
_geom_bond_distance
_geom_bond_site_symmetry_2
Bi1 Br1 2.7433(8) .
Bi1 Cl1 2.7433(8) 3_675
Bi1 Br1 2.7433(8) 3_675
Bi1 Cl1 2.7433(8) 2_765
Bi1 Br1 2.7433(8) 2_765
Bi1 Cl2 2.9705(9) 2_765
Bi1 Br2 2.9705(9) 2_765
Bi1 Cl2 2.9705(9) 3_675
Bi1 Br2 2.9705(9) 3_675
Bi1 Br2 2.9705(9) .
C8 N2 1.492(5) .
C8 C6 1.504(5) .
N2 C3 1.481(5) .
C3 C7 1.521(5) .
